data_2312810
loop_
_publ_author_name
'&#x17b;es&#x142;awska, Ewa'
'Nitek, Wojciech'
'Handzlik, Jadwiga'

_publ_section_title
;
 Crystallographic studies of piperazine derivatives of
 5,5-dimethylhydantoin in the search for structural features of
 &#x3b1;<sub>1</sub>-adrenoreceptors antagonists.
;
_journal_coeditor_code EQ3022
_journal_issue 'Pt 5'
_journal_name_full 'Acta crystallographica. Section C, Structural chemistry'
_journal_page_first 264
_journal_page_last 272
_journal_paper_doi 10.1107/S2053229625002608
_journal_volume 81
_journal_year 2025
_chemical_formula_iupac 'C25 H29 Cl4 N4 O3 +, Cl -, 0.2H2 O'
_chemical_formula_moiety 'C25 H29 Cl4 N4 O3 +, Cl -, 0.2(H2 O)'
_chemical_formula_sum 'C25 H29.4 Cl5 N4 O3.2'
_chemical_formula_weight 614.37
_chemical_name_common
'3-(2,4-Dichlorobenzyl)-1-{2-hydroxy-3-[4-(2,3-dichlophenyl)piperazin-1-yl]propyl}-5,5-dimethylimidazolidine-2,4-dione hydrochloride 0.2-hydrate'
_chemical_name_systematic
'4-(2,3-Dichlorophenyl)-1-(3-{3-[(2,4-dichlorophenyl)methyl]-5,5-dimethyl-2,4-dioxoimidazolidin-1-yl}-2-hydroxypropyl)piperazin-1-ium chloride 0.2-hydrate'
_space_group_crystal_system triclinic
_space_group_IT_number 2
_space_group_name_Hall '-P 1'
_space_group_name_H-M_alt 'P -1'
_atom_sites_solution_hydrogens geom
_atom_sites_solution_primary dual
_audit_creation_method
;
Olex2 1.5
(compiled 2025.03.04 svn.red2d20d0 for OlexSys, GUI svn.r7188)
;
_cell_angle_alpha 70.2080(10)
_cell_angle_beta 81.4350(10)
_cell_angle_gamma 87.7590(10)
_cell_formula_units_Z 2
_cell_length_a 7.86660(10)
_cell_length_b 12.93160(10)
_cell_length_c 14.73080(10)
_cell_measurement_reflns_used 29271
_cell_measurement_temperature 100.00(12)
_cell_measurement_theta_max 76.6190
_cell_measurement_theta_min 3.2040
_cell_volume 1394.18(2)
_computing_cell_refinement
;
CrysAlis PRO (Rigaku OD, 2020)
;
_computing_data_collection
;
CrysAlis PRO (Rigaku OD, 2020)
;
_computing_data_reduction
;
CrysAlis PRO (Rigaku OD, 2020)
;
_computing_molecular_graphics
;
OLEX2 (Dolomanov <i>et al.</i>, 2009),
ORTEP-3 for Windows (Farrugia, 2012) and
Mercury (Macrae <i>et al.</i>,  2020)
;
_computing_publication_material
;
OLEX2 (Dolomanov <i>et al.</i>, 2009) and
publCIF (Westrip, 2010)
;
_computing_structure_refinement
;
SHELXL2018 (Sheldrick, 2015<i>b</i>)
;
_computing_structure_solution
;
SHELXT2014 (Sheldrick, 2015<i>a</i>)
;
_diffrn_ambient_temperature 100.00(12)
_diffrn_detector 'Hybrid Pixel Array Detector'
_diffrn_detector_area_resol_mean 10.0000
_diffrn_measured_fraction_theta_full 0.998
_diffrn_measured_fraction_theta_max 0.977
_diffrn_measurement_device 'four-circle diffractometer'
_diffrn_measurement_device_type 'Rigaku XtaLAB Synergy Dualflex diffractometer with a HyPix detector'
_diffrn_measurement_method '\w scans'
_diffrn_radiation_monochromator mirror
_diffrn_radiation_probe x-ray
_diffrn_radiation_type 'Cu K\a'
_diffrn_radiation_wavelength 1.54184
_diffrn_reflns_av_R_equivalents 0.0445
_diffrn_reflns_av_unetI/netI 0.0217
_diffrn_reflns_limit_h_max 9
_diffrn_reflns_limit_h_min -9
_diffrn_reflns_limit_k_max 16
_diffrn_reflns_limit_k_min -16
_diffrn_reflns_limit_l_max 18
_diffrn_reflns_limit_l_min -18
_diffrn_reflns_number 47487
_diffrn_reflns_theta_full 67.684
_diffrn_reflns_theta_max 77.910
_diffrn_reflns_theta_min 3.222
_diffrn_source 'micro-focus sealed X-ray tube'
_exptl_absorpt_coefficient_mu 5.040
_exptl_absorpt_correction_T_max 1.000
_exptl_absorpt_correction_T_min 0.161
_exptl_absorpt_correction_type gaussian
_exptl_absorpt_process_details
;
(CrysAlis PRO; Rigaku OD, 2020)
;
_exptl_crystal_colour 'clear colourless'
_exptl_crystal_density_diffrn 1.463
_exptl_crystal_description irregular
_exptl_crystal_F_000 636
_exptl_crystal_size_max 0.38
_exptl_crystal_size_mid 0.229
_exptl_crystal_size_min 0.044
_refine_diff_density_max 0.592
_refine_diff_density_min -0.515
_refine_ls_extinction_coef 0.00077(19)
_refine_ls_extinction_expression Fc^*^=kFc[1+0.001xFc^2^\l^3^/sin(2\q)]^-1/4^
_refine_ls_extinction_method
;
SHELXL2019 (Sheldrick, 2015<i>b</i>)
;
_refine_ls_goodness_of_fit_ref 1.083
_refine_ls_hydrogen_treatment constr
_refine_ls_matrix_type full
_refine_ls_number_parameters 352
_refine_ls_number_reflns 5819
_refine_ls_number_restraints 5
_refine_ls_restrained_S_all 1.085
_refine_ls_R_factor_all 0.0345
_refine_ls_R_factor_gt 0.0331
_refine_ls_shift/su_max 0.001
_refine_ls_shift/su_mean 0.000
_refine_ls_structure_factor_coef Fsqd
_refine_ls_weighting_details 'w=1/[\s^2^(Fo^2^)+(0.0430P)^2^+0.8642P] where P=(Fo^2^+2Fc^2^)/3'
_refine_ls_weighting_scheme calc
_refine_ls_wR_factor_gt 0.0880
_refine_ls_wR_factor_ref 0.0891
_reflns_number_gt 5573
_reflns_number_total 5819
_reflns_threshold_expression 'I > 2\s(I)'
_cod_data_source_file eq3022sup1.cif
_cod_data_source_block 5
_cod_depositor_comments 'Adding full bibliography for 2312806--2312811.cif.'
_cod_original_formula_sum 'C25 H29.40 Cl5 N4 O3.20'
_cod_database_code 2312810
_cod_database_fobs_code 2312810
_shelx_space_group_comment
;
The symmetry employed for this shelxl refinement is uniquely defined
by the following loop, which should always be used as a source of
symmetry information in preference to the above space-group names.
They are only intended as comments.
;
_shelx_estimated_absorpt_t_min 0.250
_shelx_estimated_absorpt_t_max 0.809

loop_
_space_group_symop_operation_xyz
'x, y, z'
'-x, -y, -z'

loop_
_atom_site_type_symbol
_atom_site_label
_atom_site_fract_x
_atom_site_fract_y
_atom_site_fract_z
_atom_site_U_iso_or_equiv
_atom_site_adp_type
_atom_site_calc_flag
_atom_site_occupancy
_atom_site_disorder_assembly
_atom_site_disorder_group
Cl Cl1 0.34762(5) 0.40948(4) 0.82415(3) 0.02839(11) Uani d 1 . .
O O1 0.80143(17) 0.89853(11) 0.49881(10) 0.0219(4) Uani d 0.840(4) A 1
H H1 0.783009 0.947274 0.446712 0.033 Uiso calc 0.840(4) A 1
O O1A 0.6030(10) 0.9163(5) 0.5277(5) 0.022(2) Uani d 0.160(4) A 2
H H1A 0.508238 0.904068 0.564514 0.033 Uiso calc 0.160(4) A 2
N N1 0.47237(16) 0.69872(10) 0.50132(9) 0.0166(2) Uani d 1 . .
Cl Cl2 -0.30106(5) 0.46126(3) 0.97230(3) 0.02625(11) Uani d 1 . .
O O2 0.56519(14) 0.53182(9) 0.59899(8) 0.0196(2) Uani d 1 . .
C C2 0.45522(19) 0.59249(12) 0.56013(10) 0.0159(3) Uani d 1 . .
Cl Cl3 1.17419(6) 0.84212(4) 1.12188(3) 0.03706(13) Uani d 1 . .
O O3 0.04266(14) 0.63899(9) 0.50086(9) 0.0237(2) Uani d 1 . .
N N3 0.28143(16) 0.56212(10) 0.57001(9) 0.0161(2) Uani d 1 . .
Cl Cl4 1.11644(5) 0.80478(3) 0.92952(3) 0.02718(11) Uani d 1 . .
C C4 0.1921(2) 0.64377(12) 0.51104(11) 0.0179(3) Uani d 1 . .
C C5 0.31441(19) 0.74106(12) 0.45933(11) 0.0183(3) Uani d 1 . .
C C6 0.63581(19) 0.75840(13) 0.47447(11) 0.0189(3) Uani d 1 . .
H H6AA 0.645877 0.806986 0.405535 0.023 Uiso calc 0.840(4) A 1
H H6AB 0.731051 0.705250 0.480283 0.023 Uiso calc 0.840(4) A 1
H H6BC 0.636396 0.812350 0.408078 0.023 Uiso calc 0.160(4) A 2
H H6BD 0.727655 0.705078 0.469891 0.023 Uiso calc 0.160(4) A 2
C C7 0.6533(4) 0.8283(2) 0.5392(2) 0.0185(6) Uani d 0.840(4) A 1
H H7 0.548391 0.874053 0.541525 0.022 Uiso calc 0.840(4) A 1
C C7A 0.687(3) 0.8202(13) 0.5384(11) 0.0185(6) Uani d 0.160(4) A 2
H H7A 0.812149 0.839387 0.516600 0.022 Uiso calc 0.160(4) A 2
C C8 0.6704(2) 0.75218(13) 0.64079(12) 0.0271(4) Uani d 1 . .
H H8A 0.577754 0.695785 0.662191 0.033 Uiso calc 1 A 1
H H8B 0.781710 0.713897 0.639173 0.033 Uiso calc 1 A 1
C C9 0.5933(3) 0.73405(14) 0.81385(12) 0.0301(4) Uani d 1 . .
H H9A 0.668748 0.669348 0.831487 0.036 Uiso calc 1 . .
H H9B 0.476814 0.707817 0.813636 0.036 Uiso calc 1 . .
C C10 0.5852(2) 0.79099(15) 0.88910(12) 0.0272(4) Uani d 1 . .
H H10A 0.507560 0.854725 0.873001 0.033 Uiso calc 1 . .
H H10B 0.540154 0.739494 0.954528 0.033 Uiso calc 1 . .
C C11 0.8315(2) 0.85826(14) 0.71458(12) 0.0232(3) Uani d 1 . .
H H11A 0.868753 0.914594 0.650293 0.028 Uiso calc 1 . .
H H11B 0.918527 0.799558 0.725832 0.028 Uiso calc 1 . .
C C12 0.8201(2) 0.90994(13) 0.79361(11) 0.0221(3) Uani d 1 . .
H H12A 0.934780 0.937907 0.794867 0.026 Uiso calc 1 . .
H H12B 0.740298 0.972671 0.779665 0.026 Uiso calc 1 . .
C C13 0.21101(19) 0.45193(12) 0.62626(11) 0.0178(3) Uani d 1 . .
H H13A 0.306502 0.401519 0.647385 0.021 Uiso calc 1 . .
H H13B 0.151897 0.424418 0.583973 0.021 Uiso calc 1 . .
C C14 0.08576(19) 0.45119(12) 0.71485(11) 0.0173(3) Uani d 1 . .
C C15 0.13405(19) 0.43485(13) 0.80598(12) 0.0195(3) Uani d 1 . .
C C16 0.0177(2) 0.43696(13) 0.88592(11) 0.0207(3) Uani d 1 . .
H H16 0.054148 0.425836 0.947167 0.025 Uiso calc 1 . .
C C17 -0.1530(2) 0.45578(13) 0.87360(12) 0.0207(3) Uani d 1 . .
C C18 -0.2082(2) 0.47069(13) 0.78509(12) 0.0223(3) Uani d 1 . .
H H18 -0.326127 0.482705 0.778067 0.027 Uiso calc 1 . .
C C19 -0.0882(2) 0.46777(13) 0.70697(12) 0.0203(3) Uani d 1 . .
H H19 -0.125653 0.477368 0.646263 0.024 Uiso calc 1 . .
C C20 0.3385(2) 0.76112(15) 0.34982(12) 0.0271(4) Uani d 1 . .
H H20A 0.420151 0.822081 0.316023 0.041 Uiso calc 1 . .
H H20B 0.227726 0.779571 0.325770 0.041 Uiso calc 1 . .
H H20C 0.383097 0.694576 0.337445 0.041 Uiso calc 1 . .
N N21 0.66104(19) 0.81064(11) 0.71405(10) 0.0223(3) Uani d 1 . .
H H21 0.578389 0.872482 0.695913 0.027 Uiso calc 1 . .
C C21 0.2445(2) 0.84248(13) 0.48285(14) 0.0264(4) Uani d 1 . .
H H21A 0.233879 0.827477 0.553284 0.040 Uiso calc 1 . .
H H21B 0.131274 0.860155 0.461718 0.040 Uiso calc 1 . .
H H21C 0.323400 0.904824 0.448612 0.040 Uiso calc 1 . .
C C22 0.7832(2) 0.85386(12) 0.97197(11) 0.0210(3) Uani d 1 . .
C C23 0.6485(2) 0.88468(14) 1.03014(12) 0.0264(3) Uani d 1 . .
H H23 0.536127 0.892243 1.012507 0.032 Uiso calc 1 . .
N N24 0.75810(18) 0.82763(11) 0.88872(9) 0.0215(3) Uani d 1 . .
C C24 0.6773(3) 0.90449(15) 1.11397(13) 0.0311(4) Uani d 1 . .
H H24 0.584522 0.926454 1.152354 0.037 Uiso calc 1 . .
C C25 0.8383(3) 0.89265(14) 1.14184(12) 0.0312(4) Uani d 1 . .
H H25 0.856964 0.905635 1.199340 0.037 Uiso calc 1 . .
C C26 0.9728(2) 0.86148(13) 1.08468(12) 0.0264(4) Uani d 1 . .
C C27 0.9475(2) 0.84335(13) 0.99948(11) 0.0220(3) Uani d 1 . .
Cl Cl5 0.34439(6) 0.95711(4) 0.68940(3) 0.03302(12) Uani d 1 . .

loop_
_atom_site_aniso_label
_atom_site_aniso_U_11
_atom_site_aniso_U_22
_atom_site_aniso_U_33
_atom_site_aniso_U_12
_atom_site_aniso_U_13
_atom_site_aniso_U_23
Cl1 0.01492(19) 0.0458(2) 0.02247(19) 0.00232(16) -0.00483(14) -0.00822(17)
O1 0.0218(7) 0.0200(7) 0.0245(7) -0.0041(5) -0.0055(5) -0.0067(5)
O1A 0.031(4) 0.017(4) 0.017(3) 0.004(3) -0.002(3) -0.007(3)
N1 0.0150(6) 0.0177(6) 0.0189(6) -0.0004(5) -0.0041(5) -0.0075(5)
Cl2 0.0212(2) 0.0294(2) 0.0245(2) 0.00331(15) 0.00347(15) -0.00739(15)
O2 0.0167(5) 0.0213(5) 0.0220(5) 0.0033(4) -0.0058(4) -0.0082(4)
C2 0.0156(7) 0.0204(7) 0.0147(7) 0.0010(5) -0.0029(5) -0.0097(6)
Cl3 0.0443(3) 0.0380(2) 0.0312(2) -0.00815(19) -0.0200(2) -0.00759(18)
O3 0.0178(6) 0.0253(6) 0.0305(6) 0.0014(4) -0.0103(5) -0.0099(5)
N3 0.0150(6) 0.0173(6) 0.0175(6) 0.0001(5) -0.0035(5) -0.0073(5)
Cl4 0.0249(2) 0.0315(2) 0.0253(2) 0.00226(16) -0.00429(15) -0.00967(16)
C4 0.0188(7) 0.0202(7) 0.0180(7) 0.0019(6) -0.0052(6) -0.0099(6)
C5 0.0166(7) 0.0191(7) 0.0210(7) 0.0015(6) -0.0061(6) -0.0077(6)
C6 0.0173(7) 0.0220(7) 0.0198(7) -0.0033(6) -0.0019(6) -0.0103(6)
C7 0.0149(18) 0.0224(9) 0.0209(8) -0.0026(9) -0.0001(9) -0.0114(7)
C7A 0.0149(18) 0.0224(9) 0.0209(8) -0.0026(9) -0.0001(9) -0.0114(7)
C8 0.0419(10) 0.0197(8) 0.0258(8) 0.0033(7) -0.0157(8) -0.0114(7)
C9 0.0436(11) 0.0252(8) 0.0204(8) -0.0117(7) -0.0085(7) -0.0033(7)
C10 0.0300(9) 0.0316(9) 0.0191(8) -0.0084(7) -0.0049(7) -0.0058(7)
C11 0.0292(9) 0.0237(8) 0.0188(7) -0.0012(6) -0.0052(6) -0.0088(6)
C12 0.0297(8) 0.0205(7) 0.0167(7) -0.0027(6) -0.0042(6) -0.0064(6)
C13 0.0176(7) 0.0166(7) 0.0209(7) -0.0002(5) -0.0035(6) -0.0080(6)
C14 0.0167(7) 0.0149(6) 0.0211(7) -0.0008(5) -0.0025(6) -0.0071(6)
C15 0.0144(7) 0.0212(7) 0.0226(7) -0.0002(6) -0.0039(6) -0.0065(6)
C16 0.0202(8) 0.0221(7) 0.0198(7) -0.0015(6) -0.0033(6) -0.0069(6)
C17 0.0184(7) 0.0187(7) 0.0227(8) -0.0002(6) 0.0011(6) -0.0056(6)
C18 0.0153(7) 0.0221(7) 0.0277(8) 0.0002(6) -0.0040(6) -0.0059(6)
C19 0.0188(8) 0.0211(7) 0.0222(7) -0.0005(6) -0.0050(6) -0.0077(6)
C20 0.0281(9) 0.0319(9) 0.0192(8) -0.0016(7) -0.0073(7) -0.0040(7)
N21 0.0319(8) 0.0189(6) 0.0180(6) -0.0019(5) -0.0081(6) -0.0066(5)
C21 0.0209(8) 0.0213(8) 0.0408(10) 0.0050(6) -0.0094(7) -0.0138(7)
C22 0.0295(8) 0.0172(7) 0.0164(7) -0.0009(6) -0.0046(6) -0.0052(6)
C23 0.0308(9) 0.0245(8) 0.0229(8) 0.0031(7) -0.0031(7) -0.0073(6)
N24 0.0269(7) 0.0227(6) 0.0159(6) -0.0025(5) -0.0058(5) -0.0065(5)
C24 0.0444(11) 0.0265(8) 0.0218(8) 0.0022(8) 0.0022(7) -0.0108(7)
C25 0.0539(12) 0.0241(8) 0.0173(8) -0.0066(8) -0.0041(8) -0.0087(6)
C26 0.0382(10) 0.0208(8) 0.0208(8) -0.0057(7) -0.0103(7) -0.0047(6)
C27 0.0290(8) 0.0184(7) 0.0179(7) -0.0016(6) -0.0043(6) -0.0048(6)
Cl5 0.0430(3) 0.0311(2) 0.0246(2) 0.00798(18) -0.00984(18) -0.00764(16)

loop_
_atom_type_symbol
_atom_type_description
_atom_type_scat_dispersion_real
_atom_type_scat_dispersion_imag
_atom_type_scat_source
C C 0.0181 0.0091 'International Tables Vol C Tables 4.2.6.8 and 6.1.1.4'
H H 0.0000 0.0000 'International Tables Vol C Tables 4.2.6.8 and 6.1.1.4'
Cl Cl 0.3639 0.7018 'International Tables Vol C Tables 4.2.6.8 and 6.1.1.4'
N N 0.0311 0.0180 'International Tables Vol C Tables 4.2.6.8 and 6.1.1.4'
O O 0.0492 0.0322 'International Tables Vol C Tables 4.2.6.8 and 6.1.1.4'

loop_
_exptl_crystal_face_index_h
_exptl_crystal_face_index_k
_exptl_crystal_face_index_l
_exptl_crystal_face_perp_dist
0 0 -1 0.0266
0 0 1 0.0173
1 0 0 0.1352
-1 0 0 0.2325
0 -1 0 0.0943
0 1 0 0.1094
0 -1 -1 0.1008
0 1 -1 0.0683
0 -1 1 0.0517
-1 1 2 0.1179
-2 2 1 0.1512
-1 2 1 0.1298
-1 5 4 0.1097
2 5 0 0.1264
1 5 0 0.1080
3 3 5 0.1227
2 6 8 0.1058
2 1 5 0.0879

loop_
_geom_angle_atom_site_label_1
_geom_angle_atom_site_label_2
_geom_angle_atom_site_label_3
_geom_angle_site_symmetry_1
_geom_angle_site_symmetry_3
_geom_angle
_geom_angle_publ_flag
C7 O1 H1 . . 109.5 ?
C7A O1A H1A . . 109.5 ?
C2 N1 C5 . . 112.28(12) ?
C2 N1 C6 . . 122.71(13) ?
C6 N1 C5 . . 124.62(12) ?
N1 C2 N3 . . 107.18(12) ?
O2 C2 N1 . . 128.20(14) ?
O2 C2 N3 . . 124.62(14) ?
C2 N3 C13 . . 124.17(12) ?
C4 N3 C2 . . 111.42(12) ?
C4 N3 C13 . . 123.94(12) ?
O3 C4 N3 . . 126.10(15) ?
O3 C4 C5 . . 126.21(14) ?
N3 C4 C5 . . 107.68(12) ?
N1 C5 C4 . . 101.02(12) ?
N1 C5 C20 . . 111.45(13) ?
N1 C5 C21 . . 113.20(12) ?
C4 C5 C20 . . 108.81(12) ?
C4 C5 C21 . . 110.11(13) ?
C20 C5 C21 . . 111.67(14) ?
N1 C6 H6AA . . 109.2 ?
N1 C6 H6AB . . 109.2 ?
N1 C6 H6BC . . 107.3 ?
N1 C6 H6BD . . 107.3 ?
N1 C6 C7 . . 112.21(16) ?
N1 C6 C7A . . 120.0(9) ?
H6AA C6 H6AB . . 107.9 ?
H6BC C6 H6BD . . 106.9 ?
C7 C6 H6AA . . 109.2 ?
C7 C6 H6AB . . 109.2 ?
C7A C6 H6BC . . 107.3 ?
C7A C6 H6BD . . 107.3 ?
O1 C7 C6 . . 109.2(2) ?
O1 C7 H7 . . 109.4 ?
O1 C7 C8 . . 110.6(2) ?
C6 C7 H7 . . 109.4 ?
C8 C7 C6 . . 108.7(2) ?
C8 C7 H7 . . 109.4 ?
O1A C7A C6 . . 113.4(12) ?
O1A C7A H7A . . 106.7 ?
O1A C7A C8 . . 110.5(12) ?
C6 C7A H7A . . 106.7 ?
C8 C7A C6 . . 112.3(11) ?
C8 C7A H7A . . 106.7 ?
C7 C8 H8A . . 108.9 ?
C7 C8 H8B . . 108.9 ?
C7A C8 N21 . . 117.1(6) ?
H8A C8 H8B . . 107.7 ?
N21 C8 C7 . . 113.25(15) ?
N21 C8 H8A . . 108.9 ?
N21 C8 H8B . . 108.9 ?
H9A C9 H9B . . 108.0 ?
C10 C9 H9A . . 109.4 ?
C10 C9 H9B . . 109.4 ?
N21 C9 H9A . . 109.4 ?
N21 C9 H9B . . 109.4 ?
N21 C9 C10 . . 110.96(14) ?
C9 C10 H10A . . 110.0 ?
C9 C10 H10B . . 110.0 ?
H10A C10 H10B . . 108.4 ?
N24 C10 C9 . . 108.35(15) ?
N24 C10 H10A . . 110.0 ?
N24 C10 H10B . . 110.0 ?
H11A C11 H11B . . 108.1 ?
C12 C11 H11A . . 109.5 ?
C12 C11 H11B . . 109.5 ?
N21 C11 H11A . . 109.5 ?
N21 C11 H11B . . 109.5 ?
N21 C11 C12 . . 110.85(14) ?
C11 C12 H12A . . 109.7 ?
C11 C12 H12B . . 109.7 ?
H12A C12 H12B . . 108.2 ?
N24 C12 C11 . . 109.62(13) ?
N24 C12 H12A . . 109.7 ?
N24 C12 H12B . . 109.7 ?
N3 C13 H13A . . 109.2 ?
N3 C13 H13B . . 109.2 ?
N3 C13 C14 . . 112.12(12) ?
H13A C13 H13B . . 107.9 ?
C14 C13 H13A . . 109.2 ?
C14 C13 H13B . . 109.2 ?
C15 C14 C13 . . 123.62(14) ?
C19 C14 C13 . . 119.40(13) ?
C19 C14 C15 . . 116.98(14) ?
C14 C15 Cl1 . . 120.45(12) ?
C16 C15 Cl1 . . 116.76(12) ?
C16 C15 C14 . . 122.79(14) ?
C15 C16 H16 . . 121.1 ?
C17 C16 C15 . . 117.85(14) ?
C17 C16 H16 . . 121.1 ?
C16 C17 Cl2 . . 118.76(12) ?
C16 C17 C18 . . 121.68(15) ?
C18 C17 Cl2 . . 119.56(12) ?
C17 C18 H18 . . 120.6 ?
C17 C18 C19 . . 118.78(15) ?
C19 C18 H18 . . 120.6 ?
C14 C19 H19 . . 119.0 ?
C18 C19 C14 . . 121.91(14) ?
C18 C19 H19 . . 119.0 ?
C5 C20 H20A . . 109.5 ?
C5 C20 H20B . . 109.5 ?
C5 C20 H20C . . 109.5 ?
H20A C20 H20B . . 109.5 ?
H20A C20 H20C . . 109.5 ?
H20B C20 H20C . . 109.5 ?
C8 N21 H21 . . 108.0 ?
C9 N21 C8 . . 110.13(13) ?
C9 N21 C11 . . 110.34(12) ?
C9 N21 H21 . . 108.0 ?
C11 N21 C8 . . 112.27(13) ?
C11 N21 H21 . . 108.0 ?
C5 C21 H21A . . 109.5 ?
C5 C21 H21B . . 109.5 ?
C5 C21 H21C . . 109.5 ?
H21A C21 H21B . . 109.5 ?
H21A C21 H21C . . 109.5 ?
H21B C21 H21C . . 109.5 ?
C23 C22 N24 . . 122.38(15) ?
C23 C22 C27 . . 118.63(15) ?
C27 C22 N24 . . 118.92(15) ?
C22 C23 H23 . . 119.7 ?
C24 C23 C22 . . 120.53(17) ?
C24 C23 H23 . . 119.7 ?
C10 N24 C12 . . 109.94(13) ?
C22 N24 C10 . . 115.45(14) ?
C22 N24 C12 . . 116.06(13) ?
C23 C24 H24 . . 119.6 ?
C25 C24 C23 . . 120.88(17) ?
C25 C24 H24 . . 119.6 ?
C24 C25 H25 . . 120.5 ?
C24 C25 C26 . . 118.95(15) ?
C26 C25 H25 . . 120.5 ?
C25 C26 Cl3 . . 118.98(13) ?
C25 C26 C27 . . 121.10(17) ?
C27 C26 Cl3 . . 119.90(14) ?
C22 C27 Cl4 . . 119.76(12) ?
C26 C27 Cl4 . . 120.33(14) ?
C26 C27 C22 . . 119.89(16) ?

loop_
_geom_bond_atom_site_label_1
_geom_bond_atom_site_label_2
_geom_bond_site_symmetry_2
_geom_bond_distance
_geom_bond_publ_flag
Cl1 C15 . 1.7416(15) ?
O1 H1 . 0.8400 ?
O1 C7 . 1.431(4) ?
O1A H1A . 0.8400 ?
O1A C7A . 1.358(15) ?
N1 C2 . 1.353(2) ?
N1 C5 . 1.4741(18) ?
N1 C6 . 1.4575(19) ?
Cl2 C17 . 1.7421(16) ?
O2 C2 . 1.2174(18) ?
C2 N3 . 1.4101(19) ?
Cl3 C26 . 1.7343(18) ?
O3 C4 . 1.2134(19) ?
N3 C4 . 1.3662(19) ?
N3 C13 . 1.4660(19) ?
Cl4 C27 . 1.7222(17) ?
C4 C5 . 1.522(2) ?
C5 C20 . 1.528(2) ?
C5 C21 . 1.529(2) ?
C6 H6AA . 0.9900 ?
C6 H6AB . 0.9900 ?
C6 H6BC . 0.9900 ?
C6 H6BD . 0.9900 ?
C6 C7 . 1.542(3) ?
C6 C7A . 1.529(15) ?
C7 H7 . 1.0000 ?
C7 C8 . 1.509(3) ?
C7A H7A . 1.0000 ?
C7A C8 . 1.455(16) ?
C8 H8A . 0.9900 ?
C8 H8B . 0.9900 ?
C8 N21 . 1.505(2) ?
C9 H9A . 0.9900 ?
C9 H9B . 0.9900 ?
C9 C10 . 1.518(2) ?
C9 N21 . 1.499(2) ?
C10 H10A . 0.9900 ?
C10 H10B . 0.9900 ?
C10 N24 . 1.456(2) ?
C11 H11A . 0.9900 ?
C11 H11B . 0.9900 ?
C11 C12 . 1.517(2) ?
C11 N21 . 1.500(2) ?
C12 H12A . 0.9900 ?
C12 H12B . 0.9900 ?
C12 N24 . 1.470(2) ?
C13 H13A . 0.9900 ?
C13 H13B . 0.9900 ?
C13 C14 . 1.511(2) ?
C14 C15 . 1.394(2) ?
C14 C19 . 1.393(2) ?
C15 C16 . 1.387(2) ?
C16 H16 . 0.9500 ?
C16 C17 . 1.383(2) ?
C17 C18 . 1.385(2) ?
C18 H18 . 0.9500 ?
C18 C19 . 1.386(2) ?
C19 H19 . 0.9500 ?
C20 H20A . 0.9800 ?
C20 H20B . 0.9800 ?
C20 H20C . 0.9800 ?
N21 H21 . 1.0000 ?
C21 H21A . 0.9800 ?
C21 H21B . 0.9800 ?
C21 H21C . 0.9800 ?
C22 C23 . 1.395(2) ?
C22 N24 . 1.4203(19) ?
C22 C27 . 1.399(2) ?
C23 H23 . 0.9500 ?
C23 C24 . 1.394(2) ?
C24 H24 . 0.9500 ?
C24 C25 . 1.376(3) ?
C25 H25 . 0.9500 ?
C25 C26 . 1.387(3) ?
C26 C27 . 1.395(2) ?

loop_
_geom_hbond_atom_site_label_D
_geom_hbond_atom_site_label_H
_geom_hbond_atom_site_label_A
_geom_hbond_site_symmetry_A
_geom_hbond_distance_DH
_geom_hbond_distance_HA
_geom_hbond_distance_DA
_geom_hbond_angle_DHA
_geom_hbond_publ_flag
O1 H1 Cl5 2_676 0.84 2.32 3.1240(10) 160.9 yes
O1A H1A Cl5 . 0.84 2.37 3.068(7) 141.6 yes
N21 H21 Cl5 . 1.00 2.10 3.059(2) 159.6 yes

loop_
_geom_torsion_atom_site_label_1
_geom_torsion_atom_site_label_2
_geom_torsion_atom_site_label_3
_geom_torsion_atom_site_label_4
_geom_torsion_site_symmetry_1
_geom_torsion_site_symmetry_2
_geom_torsion_site_symmetry_3
_geom_torsion_site_symmetry_4
_geom_torsion
_geom_torsion_publ_flag
Cl1 C15 C16 C17 . . . . -179.32(12) ?
O1 C7 C8 N21 . . . . 69.0(2) ?
O1A C7A C8 N21 . . . . -33.0(18) ?
N1 C2 N3 C4 . . . . 5.93(16) ?
N1 C2 N3 C13 . . . . 178.32(12) ?
N1 C6 C7 O1 . . . . -170.14(15) ?
N1 C6 C7 C8 . . . . 69.1(2) ?
N1 C6 C7A O1A . . . . -76.0(14) ?
N1 C6 C7A C8 . . . . 50.2(15) ?
Cl2 C17 C18 C19 . . . . 179.00(12) ?
O2 C2 N3 C4 . . . . -174.36(14) ?
O2 C2 N3 C13 . . . . -2.0(2) ?
C2 N1 C5 C4 . . . . 5.01(15) ?
C2 N1 C5 C20 . . . . -110.42(15) ?
C2 N1 C5 C21 . . . . 122.70(14) ?
C2 N1 C6 C7 . . . . -97.07(18) ?
C2 N1 C6 C7A . . . . -89.0(7) ?
C2 N3 C4 O3 . . . . 176.44(14) ?
C2 N3 C4 C5 . . . . -2.72(16) ?
C2 N3 C13 C14 . . . . 113.25(15) ?
Cl3 C26 C27 Cl4 . . . . -1.5(2) ?
Cl3 C26 C27 C22 . . . . 176.94(12) ?
O3 C4 C5 N1 . . . . 179.61(14) ?
O3 C4 C5 C20 . . . . -63.0(2) ?
O3 C4 C5 C21 . . . . 59.7(2) ?
N3 C4 C5 N1 . . . . -1.23(15) ?
N3 C4 C5 C20 . . . . 116.15(14) ?
N3 C4 C5 C21 . . . . -121.15(14) ?
N3 C13 C14 C15 . . . . -89.60(17) ?
N3 C13 C14 C19 . . . . 90.25(16) ?
C4 N3 C13 C14 . . . . -75.30(17) ?
C5 N1 C2 O2 . . . . 173.48(14) ?
C5 N1 C2 N3 . . . . -6.82(16) ?
C5 N1 C6 C7 . . . . 90.70(19) ?
C5 N1 C6 C7A . . . . 98.7(7) ?
C6 N1 C2 O2 . . . . 0.4(2) ?
C6 N1 C2 N3 . . . . -179.92(12) ?
C6 N1 C5 C4 . . . . 177.96(12) ?
C6 N1 C5 C20 . . . . 62.52(18) ?
C6 N1 C5 C21 . . . . -64.35(19) ?
C6 C7 C8 N21 . . . . -171.13(16) ?
C6 C7A C8 N21 . . . . -160.8(8) ?
C7 C8 N21 C9 . . . . 152.36(19) ?
C7 C8 N21 C11 . . . . -84.3(2) ?
C7A C8 N21 C9 . . . . 163.5(10) ?
C7A C8 N21 C11 . . . . -73.2(10) ?
C9 C10 N24 C12 . . . . 63.62(17) ?
C9 C10 N24 C22 . . . . -162.73(14) ?
C10 C9 N21 C8 . . . . 179.18(15) ?
C10 C9 N21 C11 . . . . 54.70(19) ?
C11 C12 N24 C10 . . . . -62.73(17) ?
C11 C12 N24 C22 . . . . 163.93(14) ?
C12 C11 N21 C8 . . . . -176.28(13) ?
C12 C11 N21 C9 . . . . -53.03(17) ?
C13 N3 C4 O3 . . . . 4.0(2) ?
C13 N3 C4 C5 . . . . -175.13(12) ?
C13 C14 C15 Cl1 . . . . -2.0(2) ?
C13 C14 C15 C16 . . . . 178.47(14) ?
C13 C14 C19 C18 . . . . -178.34(14) ?
C14 C15 C16 C17 . . . . 0.2(2) ?
C15 C14 C19 C18 . . . . 1.5(2) ?
C15 C16 C17 Cl2 . . . . -178.87(12) ?
C15 C16 C17 C18 . . . . 0.9(2) ?
C16 C17 C18 C19 . . . . -0.7(2) ?
C17 C18 C19 C14 . . . . -0.5(2) ?
C19 C14 C15 Cl1 . . . . 178.15(11) ?
C19 C14 C15 C16 . . . . -1.4(2) ?
N21 C9 C10 N24 . . . . -59.74(19) ?
N21 C11 C12 N24 . . . . 56.85(17) ?
C22 C23 C24 C25 . . . . -0.9(3) ?
C23 C22 N24 C10 . . . . -24.2(2) ?
C23 C22 N24 C12 . . . . 106.60(18) ?
C23 C22 C27 Cl4 . . . . 179.69(12) ?
C23 C22 C27 C26 . . . . 1.3(2) ?
C23 C24 C25 C26 . . . . 0.6(3) ?
N24 C22 C23 C24 . . . . 176.81(15) ?
N24 C22 C27 Cl4 . . . . 2.7(2) ?
N24 C22 C27 C26 . . . . -175.68(14) ?
C24 C25 C26 Cl3 . . . . -177.89(14) ?
C24 C25 C26 C27 . . . . 0.7(3) ?
C25 C26 C27 Cl4 . . . . 179.95(13) ?
C25 C26 C27 C22 . . . . -1.7(2) ?
C27 C22 C23 C24 . . . . 0.0(2) ?
C27 C22 N24 C10 . . . . 152.66(15) ?
C27 C22 N24 C12 . . . . -76.56(19) ?
